data_1517150
loop_
_publ_author_name
'Subhi A. Al-Jibori'
'Qusay K.A. Al-Jibori'
'Harry Schmidt'
'Kurt Merzweiler'
'Christoph Wagner'
'Graeme Hogarth'

_publ_section_title
;
 Palladium(II) saccharinate (sac) and thiosaccharinate (tsac) complexes
 with 2-aminopyridine (2-ampy), 2-acetylaminopyridine (2-aampy) and
 2-acetylaminopyrimidine (2-aampym) co-ligands: X-ray crystal structures
 of trans-[Pd(sac)2(ampy)2] and solvatomorphs trans-[Pd(sac)2(2-aampy)2].S
 (S = CHCl3, thf)
;
_journal_name_full
;
Inorganica Chimica Acta
;
_journal_page_first 69
_journal_page_last 74
_journal_volume 402
_journal_year 2013
_chemical_formula_moiety 'C28 H24 N6 O8 Pd S2, C H Cl3'
_chemical_formula_sum 'C29 H25 Cl3 N6 O8 Pd S2'
_chemical_formula_weight 862.42
_space_group_IT_number 14
_symmetry_cell_setting monoclinic
_symmetry_space_group_name_Hall '-P 2ybc'
_symmetry_space_group_name_H-M 'P 1 21/c 1'
_atom_sites_solution_hydrogens geom
_atom_sites_solution_primary direct
_atom_sites_solution_secondary difmap
_cell_angle_alpha 90.00
_cell_angle_beta 111.332(3)
_cell_angle_gamma 90.00
_cell_formula_units_Z 4
_cell_length_a 11.3994(4)
_cell_length_b 24.8507(8)
_cell_length_c 12.8085(5)
_cell_measurement_reflns_used 13221
_cell_measurement_temperature 200(2)
_cell_measurement_theta_max 29.47
_cell_measurement_theta_min 2.08
_cell_volume 3379.8(2)
_computing_structure_refinement 'SHELXL-97 (Sheldrick, 1997)'
_computing_structure_solution 'SHELXS-97 (Sheldrick, 1990)'
_diffrn_ambient_temperature 200(2)
_diffrn_detector 'image plate (34 cm diameter)'
_diffrn_detector_area_resol_mean 6.67
_diffrn_detector_type STOE
_diffrn_measured_fraction_theta_full 0.999
_diffrn_measured_fraction_theta_max 0.999
_diffrn_measurement_device '2-circle goniometer'
_diffrn_measurement_device_type 'STOE IPDS 2T'
_diffrn_measurement_method 'rotation method'
_diffrn_radiation_collimation '0.5 mm diameter, monocapillary'
_diffrn_radiation_monochromator 'plane graphite'
_diffrn_radiation_polarisn_norm 0
_diffrn_radiation_type 'Mo K\a'
_diffrn_radiation_wavelength 0.71073
_diffrn_reflns_av_R_equivalents 0.0396
_diffrn_reflns_av_sigmaI/netI 0.0531
_diffrn_reflns_limit_h_max 14
_diffrn_reflns_limit_h_min -14
_diffrn_reflns_limit_k_max 30
_diffrn_reflns_limit_k_min -30
_diffrn_reflns_limit_l_max 15
_diffrn_reflns_limit_l_min -15
_diffrn_reflns_number 20267
_diffrn_reflns_theta_full 26.00
_diffrn_reflns_theta_max 26.00
_diffrn_reflns_theta_min 2.09
_diffrn_source 'sealed X-ray tube, 12 x 0.4 mm long-fine focus'
_diffrn_source_current 35
_diffrn_source_power 1.75
_diffrn_source_voltage 50
_exptl_absorpt_coefficient_mu 0.969
_exptl_absorpt_correction_T_max 0.9401
_exptl_absorpt_correction_T_min 0.8956
_exptl_absorpt_correction_type integration
_exptl_absorpt_process_details '(IPDS Software; Stoe & Cie, 1999)'
_exptl_crystal_colour colourless
_exptl_crystal_density_diffrn 1.691
_exptl_crystal_density_method 'not measured'
_exptl_crystal_description block
_exptl_crystal_F_000 1728
_exptl_crystal_size_max 0.14
_exptl_crystal_size_mid 0.12
_exptl_crystal_size_min 0.12
_refine_diff_density_max 0.492
_refine_diff_density_min -0.547
_refine_diff_density_rms 0.087
_refine_ls_extinction_coef 0.0031(3)
_refine_ls_extinction_expression Fc^*^=kFc[1+0.001xFc^2^\l^3^/sin(2\q)]^-1/4^
_refine_ls_extinction_method SHELXL
_refine_ls_goodness_of_fit_ref 0.894
_refine_ls_hydrogen_treatment mixed
_refine_ls_matrix_type full
_refine_ls_number_parameters 451
_refine_ls_number_reflns 6622
_refine_ls_number_restraints 0
_refine_ls_restrained_S_all 0.894
_refine_ls_R_factor_all 0.0573
_refine_ls_R_factor_gt 0.0384
_refine_ls_shift/su_max 0.001
_refine_ls_shift/su_mean 0.000
_refine_ls_structure_factor_coef Fsqd
_refine_ls_weighting_details 'calc w=1/[\s^2^(Fo^2^)+(0.0592P)^2^+0.0000P] where P=(Fo^2^+2Fc^2^)/3'
_refine_ls_weighting_scheme calc
_refine_ls_wR_factor_gt 0.0886
_refine_ls_wR_factor_ref 0.0931
_reflns_number_gt 4752
_reflns_number_total 6622
_reflns_threshold_expression >2sigma(I)
_cod_data_source_file ICA-2013-402-69-74-2.cif
_cod_data_source_block z:\i2t0335
_cod_original_sg_symbol_Hall '-P 2ybc  '
_cod_original_sg_symbol_H-M P21/c
_cod_database_code 1517150

loop_
_symmetry_equiv_pos_as_xyz
'x, y, z'
'-x, y+1/2, -z+1/2'
'-x, -y, -z'
'x, -y-1/2, z-1/2'

loop_
_atom_site_label
_atom_site_type_symbol
_atom_site_fract_x
_atom_site_fract_y
_atom_site_fract_z
_atom_site_U_iso_or_equiv
_atom_site_adp_type
_atom_site_occupancy
_atom_site_symmetry_multiplicity
_atom_site_calc_flag
_atom_site_refinement_flags
C1 C 0.7752(3) 0.10833(15) 0.9067(3) 0.0352(8) Uani 1 1 d .
C2 C 0.8944(3) 0.08735(15) 0.9902(3) 0.0356(8) Uani 1 1 d .
C3 C 0.8733(4) 0.05416(15) 1.0675(3) 0.0370(8) Uani 1 1 d .
C4 C 0.9693(4) 0.02722(17) 1.1503(4) 0.0457(9) Uani 1 1 d .
H1 H 0.9534 0.0048 1.2037 0.055 Uiso 1 1 calc R
C5 C 1.0896(4) 0.03490(18) 1.1506(4) 0.0513(11) Uani 1 1 d .
H2 H 1.1581 0.0169 1.2054 0.062 Uiso 1 1 calc R
C6 C 1.1132(4) 0.06809(19) 1.0735(4) 0.0529(11) Uani 1 1 d .
H3 H 1.1972 0.0722 1.0764 0.063 Uiso 1 1 calc R
C7 C 1.0165(4) 0.09542(18) 0.9920(4) 0.0475(10) Uani 1 1 d .
H4 H 1.0326 0.1186 0.9398 0.057 Uiso 1 1 calc R
C8 C 0.3193(3) 0.12395(14) 0.5839(3) 0.0329(8) Uani 1 1 d .
C9 C 0.1905(3) 0.12114(15) 0.4989(3) 0.0344(8) Uani 1 1 d .
C10 C 0.1101(3) 0.09056(16) 0.5348(3) 0.0355(7) Uani 1 1 d .
C11 C -0.0140(4) 0.08093(16) 0.4690(3) 0.0422(9) Uani 1 1 d .
H5 H -0.0669 0.0597 0.4953 0.051 Uiso 1 1 calc R
C12 C -0.0581(4) 0.10366(18) 0.3629(4) 0.0466(10) Uani 1 1 d .
H6 H -0.1430 0.0979 0.3150 0.056 Uiso 1 1 calc R
C13 C 0.0201(4) 0.13464(18) 0.3257(3) 0.0473(10) Uani 1 1 d .
H7 H -0.0125 0.1500 0.2528 0.057 Uiso 1 1 calc R
C14 C 0.1447(4) 0.14365(16) 0.3926(3) 0.0413(9) Uani 1 1 d .
H8 H 0.1976 0.1648 0.3662 0.050 Uiso 1 1 calc R
C15 C 0.4852(4) 0.20327(14) 0.8900(3) 0.0353(8) Uani 1 1 d .
C16 C 0.4445(4) 0.24211(16) 0.9469(4) 0.0460(10) Uani 1 1 d .
H9 H 0.4662 0.2788 0.9439 0.055 Uiso 1 1 calc R
C17 C 0.3726(5) 0.22685(18) 1.0075(4) 0.0500(10) Uani 1 1 d .
H10 H 0.3443 0.2531 1.0470 0.060 Uiso 1 1 calc R
C18 C 0.3414(4) 0.17349(18) 1.0112(4) 0.0487(10) Uani 1 1 d .
H11 H 0.2924 0.1625 1.0535 0.058 Uiso 1 1 calc R
C19 C 0.3825(4) 0.13666(16) 0.9527(3) 0.0409(9) Uani 1 1 d .
H12 H 0.3614 0.0998 0.9548 0.049 Uiso 1 1 calc R
C20 C 0.5760(4) 0.26378(17) 0.7870(4) 0.0477(10) Uani 1 1 d .
C21 C 0.6764(5) 0.2668(2) 0.7384(5) 0.0615(13) Uani 1 1 d .
H16 H 0.6787 0.3031 0.7096 0.074 Uiso 1 1 calc R
H15 H 0.6583 0.2407 0.6770 0.074 Uiso 1 1 calc R
H14 H 0.7581 0.2584 0.7965 0.074 Uiso 1 1 calc R
C22 C 0.5871(3) 0.01843(15) 0.6611(3) 0.0340(8) Uani 1 1 d .
C23 C 0.6099(4) -0.03073(16) 0.6220(3) 0.0406(9) Uani 1 1 d .
H17 H 0.6521 -0.0326 0.5703 0.049 Uiso 1 1 calc R
C24 C 0.5709(4) -0.07693(16) 0.6589(3) 0.0426(9) Uani 1 1 d .
H18 H 0.5860 -0.1111 0.6329 0.051 Uiso 1 1 calc R
C25 C 0.5090(4) -0.07343(16) 0.7346(4) 0.0415(9) Uani 1 1 d .
H19 H 0.4816 -0.1049 0.7611 0.050 Uiso 1 1 calc R
C26 C 0.4888(4) -0.02346(16) 0.7696(3) 0.0390(8) Uani 1 1 d .
H20 H 0.4453 -0.0206 0.8201 0.047 Uiso 1 1 calc R
C27 C 0.7175(4) 0.07620(18) 0.5902(4) 0.0486(10) Uani 1 1 d .
C28 C 0.7291(5) 0.13272(19) 0.5565(5) 0.0592(12) Uani 1 1 d .
H23 H 0.8011 0.1356 0.5322 0.071 Uiso 1 1 calc R
H24 H 0.7419 0.1567 0.6204 0.071 Uiso 1 1 calc R
H22 H 0.6520 0.1430 0.4946 0.071 Uiso 1 1 calc R
C60 C 0.0413(5) 0.2203(2) 0.6539(5) 0.0708(15) Uani 1 1 d .
H25 H 0.0407 0.1824 0.6274 0.085 Uiso 1 1 calc R
N1 N 0.6733(3) 0.08654(13) 0.9228(3) 0.0348(6) Uani 1 1 d .
N2 N 0.3264(3) 0.09805(12) 0.6799(2) 0.0329(6) Uani 1 1 d .
N3 N 0.4528(3) 0.15169(12) 0.8918(3) 0.0340(7) Uani 1 1 d .
N4 N 0.5628(3) 0.21472(13) 0.8299(3) 0.0407(8) Uani 1 1 d .
H13 H 0.613(6) 0.189(3) 0.820(6) 0.10(2) Uiso 1 1 d .
N5 N 0.5285(3) 0.02171(12) 0.7350(3) 0.0317(6) Uani 1 1 d .
N6 N 0.6191(3) 0.06787(14) 0.6259(3) 0.0375(7) Uani 1 1 d .
H21 H 0.569(5) 0.096(2) 0.624(4) 0.059(15) Uiso 1 1 d .
O1 O 0.7668(3) 0.14068(12) 0.8311(2) 0.0454(7) Uani 1 1 d .
O2 O 0.6799(3) 0.08322(12) 1.1212(2) 0.0468(7) Uani 1 1 d .
O3 O 0.6602(3) -0.00073(12) 1.0185(3) 0.0473(7) Uani 1 1 d .
O4 O 0.4100(2) 0.14574(11) 0.5697(2) 0.0390(6) Uani 1 1 d .
O5 O 0.1441(3) 0.09756(14) 0.7481(2) 0.0530(8) Uani 1 1 d .
O6 O 0.2058(3) 0.01345(12) 0.6852(3) 0.0523(7) Uani 1 1 d .
O7 O 0.5096(4) 0.30194(14) 0.7898(4) 0.0795(13) Uani 1 1 d .
O8 O 0.7893(4) 0.04076(16) 0.5890(4) 0.0886(14) Uani 1 1 d .
S1 S 0.71079(9) 0.05249(4) 1.04019(8) 0.0359(2) Uani 1 1 d .
S2 S 0.19348(9) 0.07052(4) 0.67377(8) 0.0370(2) Uani 1 1 d .
Pd Pd 0.49596(2) 0.090231(10) 0.80731(2) 0.02827(9) Uani 1 1 d .
Cl1 Cl 0.00287(17) 0.21962(7) 0.77537(16) 0.0887(5) Uani 1 1 d .
Cl2 Cl 0.19089(16) 0.24622(8) 0.68608(15) 0.0892(5) Uani 1 1 d .
Cl3 Cl -0.0712(2) 0.25714(8) 0.54802(17) 0.1072(6) Uani 1 1 d .

loop_
_atom_site_aniso_label
_atom_site_aniso_U_11
_atom_site_aniso_U_22
_atom_site_aniso_U_33
_atom_site_aniso_U_23
_atom_site_aniso_U_13
_atom_site_aniso_U_12
C1 0.0340(18) 0.0340(19) 0.0376(19) -0.0007(16) 0.0128(16) -0.0013(15)
C2 0.0342(18) 0.0306(18) 0.0417(19) -0.0018(17) 0.0133(15) -0.0008(15)
C3 0.0368(19) 0.0329(19) 0.040(2) -0.0019(16) 0.0128(16) -0.0015(15)
C4 0.037(2) 0.046(2) 0.046(2) 0.0063(19) 0.0063(17) 0.0033(17)
C5 0.034(2) 0.048(2) 0.058(3) 0.002(2) -0.0003(19) 0.0088(18)
C6 0.033(2) 0.050(3) 0.072(3) -0.001(2) 0.014(2) -0.0010(18)
C7 0.0331(19) 0.047(2) 0.063(3) 0.005(2) 0.0181(18) -0.0033(18)
C8 0.0343(18) 0.0268(18) 0.0376(19) 0.0000(15) 0.0131(15) 0.0018(14)
C9 0.0374(19) 0.0303(19) 0.0353(19) 0.0009(15) 0.0129(16) 0.0034(15)
C10 0.0341(17) 0.0323(18) 0.0393(19) 0.0004(17) 0.0123(15) -0.0017(16)
C11 0.0364(19) 0.044(2) 0.044(2) -0.0005(18) 0.0117(17) -0.0052(16)
C12 0.035(2) 0.052(3) 0.042(2) 0.0006(19) 0.0021(17) 0.0019(17)
C13 0.048(2) 0.048(2) 0.036(2) 0.0057(18) 0.0041(18) 0.0054(18)
C14 0.043(2) 0.041(2) 0.036(2) 0.0086(17) 0.0099(17) 0.0031(17)
C15 0.043(2) 0.0259(18) 0.0381(19) -0.0003(15) 0.0155(17) -0.0006(15)
C16 0.059(3) 0.030(2) 0.052(2) -0.0034(18) 0.023(2) 0.0000(18)
C17 0.063(3) 0.041(2) 0.054(3) -0.009(2) 0.031(2) 0.003(2)
C18 0.061(3) 0.042(2) 0.053(3) -0.0052(19) 0.032(2) -0.0016(19)
C19 0.045(2) 0.034(2) 0.047(2) 0.0022(17) 0.0198(18) -0.0014(16)
C20 0.064(3) 0.031(2) 0.050(2) 0.0022(18) 0.023(2) -0.0039(19)
C21 0.067(3) 0.053(3) 0.070(3) 0.012(2) 0.031(3) -0.011(2)
C22 0.0346(18) 0.0317(19) 0.0349(18) -0.0016(15) 0.0118(15) -0.0004(15)
C23 0.040(2) 0.040(2) 0.044(2) -0.0032(17) 0.0175(17) 0.0045(16)
C24 0.045(2) 0.035(2) 0.046(2) -0.0099(17) 0.0140(18) 0.0029(16)
C25 0.045(2) 0.0287(19) 0.048(2) -0.0010(16) 0.0144(18) -0.0033(16)
C26 0.043(2) 0.036(2) 0.041(2) -0.0017(16) 0.0188(18) -0.0027(16)
C27 0.044(2) 0.049(3) 0.060(3) 0.009(2) 0.028(2) 0.0016(18)
C28 0.063(3) 0.052(3) 0.076(3) 0.006(2) 0.041(3) -0.004(2)
C60 0.076(4) 0.050(3) 0.091(4) -0.013(3) 0.034(3) 0.001(3)
N1 0.0352(15) 0.0318(16) 0.0372(16) 0.0012(14) 0.0129(13) -0.0026(13)
N2 0.0342(15) 0.0303(16) 0.0325(15) 0.0019(12) 0.0102(12) -0.0018(12)
N3 0.0326(15) 0.0333(17) 0.0338(16) 0.0003(13) 0.0093(13) -0.0011(12)
N4 0.049(2) 0.0255(16) 0.052(2) -0.0002(14) 0.0240(17) -0.0030(14)
N5 0.0321(15) 0.0308(16) 0.0317(14) -0.0014(12) 0.0112(12) -0.0027(12)
N6 0.0417(18) 0.0360(17) 0.0405(17) -0.0016(14) 0.0218(15) -0.0004(14)
O1 0.0394(15) 0.0478(17) 0.0488(16) 0.0137(14) 0.0157(13) -0.0022(12)
O2 0.0454(15) 0.0592(19) 0.0397(14) 0.0013(14) 0.0202(12) 0.0044(13)
O3 0.0425(15) 0.0387(16) 0.0542(17) 0.0097(13) 0.0099(13) -0.0104(12)
O4 0.0331(13) 0.0398(15) 0.0447(15) 0.0083(12) 0.0150(12) -0.0023(11)
O5 0.0467(16) 0.076(2) 0.0417(15) -0.0051(15) 0.0220(13) -0.0035(15)
O6 0.0484(17) 0.0400(16) 0.0589(19) 0.0123(14) 0.0080(15) -0.0091(13)
O7 0.131(4) 0.0369(18) 0.099(3) 0.0178(18) 0.075(3) 0.023(2)
O8 0.084(3) 0.064(2) 0.156(4) 0.031(3) 0.089(3) 0.020(2)
S1 0.0311(4) 0.0385(5) 0.0359(5) 0.0052(4) 0.0095(4) -0.0009(4)
S2 0.0328(5) 0.0404(5) 0.0348(5) 0.0045(4) 0.0089(4) -0.0047(4)
Pd 0.02899(13) 0.02441(14) 0.03016(14) -0.00123(12) 0.00929(10) -0.00045(11)
Cl1 0.0919(11) 0.0851(11) 0.1112(13) 0.0165(9) 0.0632(10) 0.0099(8)
Cl2 0.0754(10) 0.1106(13) 0.0952(11) -0.0083(10) 0.0473(9) -0.0118(9)
Cl3 0.1079(14) 0.0930(13) 0.0927(12) 0.0115(10) 0.0031(10) -0.0026(10)

loop_
_atom_type_symbol
_atom_type_description
_atom_type_scat_dispersion_real
_atom_type_scat_dispersion_imag
_atom_type_scat_source
C C 0.0033 0.0016 'International Tables Vol C Tables 4.2.6.8 and 6.1.1.4'
H H 0.0000 0.0000 'International Tables Vol C Tables 4.2.6.8 and 6.1.1.4'
N N 0.0061 0.0033 'International Tables Vol C Tables 4.2.6.8 and 6.1.1.4'
O O 0.0106 0.0060 'International Tables Vol C Tables 4.2.6.8 and 6.1.1.4'
S S 0.1246 0.1234 'International Tables Vol C Tables 4.2.6.8 and 6.1.1.4'
Pd Pd -0.9988 1.0072 'International Tables Vol C Tables 4.2.6.8 and 6.1.1.4'
Cl Cl 0.1484 0.1585 'International Tables Vol C Tables 4.2.6.8 and 6.1.1.4'

loop_
_geom_angle_atom_site_label_1
_geom_angle_atom_site_label_2
_geom_angle_atom_site_label_3
_geom_angle
O1 C1 N1 123.3(3)
O1 C1 C2 125.7(3)
N1 C1 C2 111.0(3)
C3 C2 C7 120.5(4)
C3 C2 C1 112.0(3)
C7 C2 C1 127.3(4)
C2 C3 C4 122.9(4)
C2 C3 S1 108.6(3)
C4 C3 S1 128.5(3)
C5 C4 C3 116.2(4)
C5 C4 H1 121.9
C3 C4 H1 121.9
C4 C5 C6 121.9(4)
C4 C5 H2 119.0
C6 C5 H2 119.0
C5 C6 C7 121.3(4)
C5 C6 H3 119.3
C7 C6 H3 119.3
C6 C7 C2 117.1(4)
C6 C7 H4 121.4
C2 C7 H4 121.4
O4 C8 N2 124.0(3)
O4 C8 C9 124.9(3)
N2 C8 C9 111.1(3)
C14 C9 C10 119.2(4)
C14 C9 C8 128.5(3)
C10 C9 C8 112.3(3)
C11 C10 C9 123.0(4)
C11 C10 S2 128.8(3)
C9 C10 S2 108.1(3)
C10 C11 C12 117.0(4)
C10 C11 H5 121.5
C12 C11 H5 121.5
C13 C12 C11 120.9(4)
C13 C12 H6 119.5
C11 C12 H6 119.5
C14 C13 C12 121.4(4)
C14 C13 H7 119.3
C12 C13 H7 119.3
C13 C14 C9 118.5(4)
C13 C14 H8 120.7
C9 C14 H8 120.7
N3 C15 C16 120.7(3)
N3 C15 N4 116.1(3)
C16 C15 N4 123.2(3)
C17 C16 C15 119.2(4)
C17 C16 H9 120.4
C15 C16 H9 120.4
C16 C17 C18 120.0(4)
C16 C17 H10 120.0
C18 C17 H10 120.0
C19 C18 C17 118.8(4)
C19 C18 H11 120.6
C17 C18 H11 120.6
N3 C19 C18 121.4(4)
N3 C19 H12 119.3
C18 C19 H12 119.3
O7 C20 N4 121.3(4)
O7 C20 C21 123.5(4)
N4 C20 C21 115.2(4)
C20 C21 H16 109.5
C20 C21 H15 109.5
H16 C21 H15 109.5
C20 C21 H14 109.5
H16 C21 H14 109.5
H15 C21 H14 109.5
N5 C22 C23 121.1(3)
N5 C22 N6 115.3(3)
C23 C22 N6 123.6(3)
C24 C23 C22 119.1(4)
C24 C23 H17 120.4
C22 C23 H17 120.4
C23 C24 C25 119.7(4)
C23 C24 H18 120.1
C25 C24 H18 120.1
C26 C25 C24 118.2(4)
C26 C25 H19 120.9
C24 C25 H19 120.9
N5 C26 C25 122.2(4)
N5 C26 H20 118.9
C25 C26 H20 118.9
O8 C27 N6 122.3(4)
O8 C27 C28 123.6(4)
N6 C27 C28 114.1(4)
C27 C28 H23 109.5
C27 C28 H24 109.5
H23 C28 H24 109.5
C27 C28 H22 109.5
H23 C28 H22 109.5
H24 C28 H22 109.5
Cl2 C60 Cl3 111.8(3)
Cl2 C60 Cl1 109.5(3)
Cl3 C60 Cl1 110.0(3)
Cl2 C60 H25 108.5
Cl3 C60 H25 108.5
Cl1 C60 H25 108.5
C1 N1 S1 113.0(3)
C1 N1 Pd 123.4(2)
S1 N1 Pd 123.41(17)
C8 N2 S2 113.8(2)
C8 N2 Pd 119.7(2)
S2 N2 Pd 126.18(17)
C15 N3 C19 119.9(3)
C15 N3 Pd 126.1(2)
C19 N3 Pd 114.0(3)
C20 N4 C15 125.9(4)
C20 N4 H13 114(4)
C15 N4 H13 120(4)
C26 N5 C22 119.6(3)
C26 N5 Pd 114.2(2)
C22 N5 Pd 126.2(2)
C27 N6 C22 125.4(3)
C27 N6 H21 118(3)
C22 N6 H21 117(3)
O3 S1 O2 116.48(18)
O3 S1 N1 110.31(17)
O2 S1 N1 109.76(17)
O3 S1 C3 112.51(18)
O2 S1 C3 111.26(18)
N1 S1 C3 94.31(17)
O6 S2 O5 116.4(2)
O6 S2 N2 110.79(17)
O5 S2 N2 110.58(17)
O6 S2 C10 112.47(19)
O5 S2 C10 109.92(18)
N2 S2 C10 94.60(16)
N1 Pd N3 90.90(12)
N1 Pd N2 173.59(12)
N3 Pd N2 90.69(12)
N1 Pd N5 89.76(12)
N3 Pd N5 171.84(12)
N2 Pd N5 89.55(12)

loop_
_geom_bond_atom_site_label_1
_geom_bond_atom_site_label_2
_geom_bond_distance
C1 O1 1.235(5)
C1 N1 1.364(5)
C1 C2 1.484(5)
C2 C3 1.376(5)
C2 C7 1.398(5)
C3 C4 1.388(6)
C3 S1 1.756(4)
C4 C5 1.382(6)
C4 H1 0.9500
C5 C6 1.387(7)
C5 H2 0.9500
C6 C7 1.388(6)
C6 H3 0.9500
C7 H4 0.9500
C8 O4 1.238(4)
C8 N2 1.364(5)
C8 C9 1.477(5)
C9 C14 1.386(5)
C9 C10 1.392(5)
C10 C11 1.379(5)
C10 S2 1.757(4)
C11 C12 1.387(6)
C11 H5 0.9500
C12 C13 1.387(6)
C12 H6 0.9500
C13 C14 1.384(6)
C13 H7 0.9500
C14 H8 0.9500
C15 N3 1.337(5)
C15 C16 1.387(5)
C15 N4 1.397(5)
C16 C17 1.372(6)
C16 H9 0.9500
C17 C18 1.378(6)
C17 H10 0.9500
C18 C19 1.368(6)
C18 H11 0.9500
C19 N3 1.358(5)
C19 H12 0.9500
C20 O7 1.222(5)
C20 N4 1.368(5)
C20 C21 1.490(6)
C21 H16 0.9800
C21 H15 0.9800
C21 H14 0.9800
C22 N5 1.345(5)
C22 C23 1.381(5)
C22 N6 1.402(5)
C23 C24 1.376(6)
C23 H17 0.9500
C24 C25 1.394(6)
C24 H18 0.9500
C25 C26 1.368(6)
C25 H19 0.9500
C26 N5 1.344(5)
C26 H20 0.9500
C27 O8 1.206(5)
C27 N6 1.372(5)
C27 C28 1.490(6)
C28 H23 0.9800
C28 H24 0.9800
C28 H22 0.9800
C60 Cl2 1.727(6)
C60 Cl3 1.748(6)
C60 Cl1 1.764(6)
C60 H25 1.0000
N1 S1 1.641(3)
N1 Pd 2.026(3)
N2 S2 1.638(3)
N2 Pd 2.035(3)
N3 Pd 2.034(3)
N4 H13 0.89(7)
N5 Pd 2.036(3)
N6 H21 0.89(5)
O2 S1 1.432(3)
O3 S1 1.429(3)
O5 S2 1.436(3)
O6 S2 1.427(3)

loop_
_geom_torsion_atom_site_label_1
_geom_torsion_atom_site_label_2
_geom_torsion_atom_site_label_3
_geom_torsion_atom_site_label_4
_geom_torsion
O1 C1 C2 C3 176.7(4)
N1 C1 C2 C3 -4.1(5)
O1 C1 C2 C7 -7.3(7)
N1 C1 C2 C7 171.9(4)
C7 C2 C3 C4 0.0(6)
C1 C2 C3 C4 176.3(4)
C7 C2 C3 S1 -179.3(3)
C1 C2 C3 S1 -2.9(4)
C2 C3 C4 C5 -0.8(6)
S1 C3 C4 C5 178.3(3)
C3 C4 C5 C6 0.7(7)
C4 C5 C6 C7 0.2(7)
C5 C6 C7 C2 -1.0(7)
C3 C2 C7 C6 0.9(6)
C1 C2 C7 C6 -174.8(4)
O4 C8 C9 C14 -3.6(6)
N2 C8 C9 C14 178.0(4)
O4 C8 C9 C10 175.2(3)
N2 C8 C9 C10 -3.2(4)
C14 C9 C10 C11 0.6(6)
C8 C9 C10 C11 -178.3(4)
C14 C9 C10 S2 -177.4(3)
C8 C9 C10 S2 3.7(4)
C9 C10 C11 C12 -0.5(6)
S2 C10 C11 C12 177.1(3)
C10 C11 C12 C13 -0.1(6)
C11 C12 C13 C14 0.5(7)
C12 C13 C14 C9 -0.3(6)
C10 C9 C14 C13 -0.2(6)
C8 C9 C14 C13 178.5(4)
N3 C15 C16 C17 1.4(7)
N4 C15 C16 C17 -177.4(4)
C15 C16 C17 C18 -0.1(7)
C16 C17 C18 C19 -0.6(7)
C17 C18 C19 N3 0.0(7)
N5 C22 C23 C24 0.6(6)
N6 C22 C23 C24 -177.7(4)
C22 C23 C24 C25 0.1(6)
C23 C24 C25 C26 0.2(6)
C24 C25 C26 N5 -1.2(6)
O1 C1 N1 S1 -170.9(3)
C2 C1 N1 S1 9.9(4)
O1 C1 N1 Pd 14.3(5)
C2 C1 N1 Pd -164.9(2)
O4 C8 N2 S2 -177.4(3)
C9 C8 N2 S2 1.1(4)
O4 C8 N2 Pd -3.3(5)
C9 C8 N2 Pd 175.1(2)
C16 C15 N3 C19 -2.0(6)
N4 C15 N3 C19 176.9(3)
C16 C15 N3 Pd 176.7(3)
N4 C15 N3 Pd -4.5(5)
C18 C19 N3 C15 1.3(6)
C18 C19 N3 Pd -177.6(3)
O7 C20 N4 C15 -6.8(7)
C21 C20 N4 C15 172.9(4)
N3 C15 N4 C20 158.3(4)
C16 C15 N4 C20 -22.9(7)
C25 C26 N5 C22 1.9(6)
C25 C26 N5 Pd -176.4(3)
C23 C22 N5 C26 -1.6(5)
N6 C22 N5 C26 176.9(3)
C23 C22 N5 Pd 176.5(3)
N6 C22 N5 Pd -5.1(5)
O8 C27 N6 C22 -2.1(8)
C28 C27 N6 C22 179.4(4)
N5 C22 N6 C27 152.4(4)
C23 C22 N6 C27 -29.2(6)
C1 N1 S1 O3 -126.1(3)
Pd N1 S1 O3 48.8(3)
C1 N1 S1 O2 104.3(3)
Pd N1 S1 O2 -80.9(2)
C1 N1 S1 C3 -10.2(3)
Pd N1 S1 C3 164.7(2)
C2 C3 S1 O3 121.5(3)
C4 C3 S1 O3 -57.7(4)
C2 C3 S1 O2 -105.8(3)
C4 C3 S1 O2 75.0(4)
C2 C3 S1 N1 7.4(3)
C4 C3 S1 N1 -171.8(4)
C8 N2 S2 O6 117.1(3)
Pd N2 S2 O6 -56.5(3)
C8 N2 S2 O5 -112.3(3)
Pd N2 S2 O5 74.0(2)
C8 N2 S2 C10 0.9(3)
Pd N2 S2 C10 -172.7(2)
C11 C10 S2 O6 64.7(4)
C9 C10 S2 O6 -117.5(3)
C11 C10 S2 O5 -66.7(4)
C9 C10 S2 O5 111.1(3)
C11 C10 S2 N2 179.4(4)
C9 C10 S2 N2 -2.7(3)
C1 N1 Pd N3 -100.9(3)
S1 N1 Pd N3 84.8(2)
C1 N1 Pd N2 3.4(13)
S1 N1 Pd N2 -170.9(10)
C1 N1 Pd N5 87.2(3)
S1 N1 Pd N5 -87.1(2)
C15 N3 Pd N1 78.5(3)
C19 N3 Pd N1 -102.8(3)
C15 N3 Pd N2 -95.3(3)
C19 N3 Pd N2 83.4(3)
C15 N3 Pd N5 173.0(7)
C19 N3 Pd N5 -8.2(10)
C8 N2 Pd N1 -2.9(12)
S2 N2 Pd N1 170.4(10)
C8 N2 Pd N3 101.5(3)
S2 N2 Pd N3 -85.2(2)
C8 N2 Pd N5 -86.6(3)
S2 N2 Pd N5 86.6(2)
C26 N5 Pd N1 95.6(3)
C22 N5 Pd N1 -82.5(3)
C26 N5 Pd N3 1.0(10)
C22 N5 Pd N3 -177.2(7)
C26 N5 Pd N2 -90.8(3)
C22 N5 Pd N2 91.1(3)
